data_4316191
loop_
_publ_author_name
'Kae Tabuchi'
'Hideki Sugimoto'
'Atsushi Kunishita'
'Nobutaka Fujieda'
'Shinobu Itoh'

_publ_section_title
;
 Oxygenation Chemistry at a Mononuclear Copper(II) Hydroquinone System
 with O2
;
_journal_name_full 'Inorganic Chemistry'
_journal_page_first 6820
_journal_page_last 6822
_journal_paper_doi 10.1021/ic101037v
_journal_volume 49
_journal_year 2010
_chemical_formula_moiety 'C68 H64 Cl2 Cu2 N6 O14 '
_chemical_formula_sum 'C68 H64 Cl2 Cu2 N6 O14'
_chemical_formula_weight 1387.28
_space_group_IT_number 14
_symmetry_cell_setting monoclinic
_symmetry_Int_Tables_number 14
_symmetry_space_group_name_Hall '-P 2ybc'
_symmetry_space_group_name_H-M 'P 1 21/c 1'
_cell_angle_alpha 90.0000
_cell_angle_beta 102.854(6)
_cell_angle_gamma 90.0000
_cell_formula_units_Z 2
_cell_length_a 12.747(5)
_cell_length_b 13.428(5)
_cell_length_c 18.511(8)
_cell_measurement_reflns_used 8063
_cell_measurement_temperature 113.1
_cell_measurement_theta_max 27.5
_cell_measurement_theta_min 3.0
_cell_volume 3089(2)
_computing_cell_refinement CrystalClear
_computing_data_collection CrystalClear
_computing_data_reduction CrystalStructure
_computing_publication_material 'CrystalStructure 3.8'
_computing_structure_refinement CRYSTALS
_computing_structure_solution SIR2002
_diffrn_ambient_temperature 113.1
_diffrn_detector_area_resol_mean 7.31
_diffrn_measured_fraction_theta_full 0.994
_diffrn_measured_fraction_theta_max 0.994
_diffrn_measurement_device_type 'Rigaku Mercury'
_diffrn_measurement_method \w
_diffrn_radiation_type 'Mo K\a'
_diffrn_radiation_wavelength 0.71075
_diffrn_reflns_av_R_equivalents 0.048
_diffrn_reflns_limit_h_max 16
_diffrn_reflns_limit_h_min -12
_diffrn_reflns_limit_k_max 14
_diffrn_reflns_limit_k_min -17
_diffrn_reflns_limit_l_max 24
_diffrn_reflns_limit_l_min -24
_diffrn_reflns_number 22743
_diffrn_reflns_theta_full 27.54
_diffrn_reflns_theta_max 27.54
_exptl_absorpt_coefficient_mu 0.849
_exptl_absorpt_correction_T_max 0.903
_exptl_absorpt_correction_T_min 0.714
_exptl_absorpt_correction_type multi-scan
_exptl_absorpt_process_details 'Jacobson, R. (1998) Private communication'
_exptl_crystal_colour brown
_exptl_crystal_density_diffrn 1.491
_exptl_crystal_density_method 'not measured'
_exptl_crystal_description prism
_exptl_crystal_F_000 1436.00
_exptl_crystal_size_max 0.28
_exptl_crystal_size_mid 0.12
_exptl_crystal_size_min 0.12
_refine_diff_density_max 0.49
_refine_diff_density_min -0.50
_refine_ls_extinction_method none
_refine_ls_goodness_of_fit_ref 0.991
_refine_ls_hydrogen_treatment mixed
_refine_ls_number_parameters 450
_refine_ls_number_reflns 4720
_refine_ls_R_factor_gt 0.0428
_refine_ls_shift/su_max 0.0000
_refine_ls_structure_factor_coef Fsqd
_refine_ls_weighting_details 'w = 1/[0.0004Fo^2^ + 1.0000\s(Fo^2^)]/(4Fo^2^)'
_refine_ls_weighting_scheme calc
_refine_ls_wR_factor_ref 0.0987
_reflns_number_gt 4690
_reflns_number_total 7086
_reflns_threshold_expression F^2^>2.0\s(F^2^)
_cod_data_source_file ic101037v_si_003_2.cif
_cod_data_source_block '__CuL1H'
_cod_original_formula_sum 'C68 H64 Cl2 Cu2 N6 O14 '
_cod_database_code 4316191

loop_
_symmetry_equiv_pos_site_id
_symmetry_equiv_pos_as_xyz
1 +X,+Y,+Z
2 -X,1/2+Y,1/2-Z
3 -X,-Y,-Z
4 +X,1/2-Y,1/2+Z

loop_
_atom_site_label
_atom_site_type_symbol
_atom_site_fract_x
_atom_site_fract_y
_atom_site_fract_z
_atom_site_U_iso_or_equiv
_atom_site_adp_type
_atom_site_occupancy
_atom_site_symmetry_multiplicity
_atom_site_calc_flag
_atom_site_refinement_flags
_atom_site_disorder_assembly
_atom_site_disorder_group
Cu(1) Cu 0.61174(3) 0.02023(3) 0.97009(2) 0.01842(10) Uani 1.00 1 d . . .
Cl(1) Cl 0.88536(7) 0.27627(6) 0.89335(5) 0.0286(2) Uani 1.00 1 d . . .
O(1) O 0.52785(17) 0.10195(15) 1.01869(11) 0.0183(5) Uani 1.00 1 d . . .
O(2) O 0.6999(2) 0.3687(2) 1.24109(15) 0.0377(7) Uani 1.00 1 d . . .
O(3) O 0.8429(2) 0.2365(2) 0.95232(15) 0.0505(9) Uani 1.00 1 d . . .
O(4) O 0.88655(19) 0.19874(18) 0.83968(14) 0.0316(7) Uani 1.00 1 d . . .
O(5) O 0.9933(2) 0.3095(2) 0.92208(18) 0.0573(9) Uani 1.00 1 d . . .
O(6) O 0.8200(2) 0.3573(2) 0.85920(16) 0.0529(9) Uani 1.00 1 d . . .
O(7) O 1.3014(3) 0.3982(3) 1.0550(2) 0.0895(14) Uani 1.00 1 d . . .
N(1) N 0.7188(2) -0.00627(19) 1.06237(15) 0.0186(6) Uani 1.00 1 d . . .
N(2) N 0.5412(2) 0.03937(19) 0.86094(14) 0.0195(7) Uani 1.00 1 d . . .
N(3) N 0.7070(2) -0.07253(19) 0.92614(15) 0.0192(7) Uani 1.00 1 d . . .
C(1) C 0.7339(2) 0.0479(2) 1.12592(18) 0.0202(8) Uani 1.00 1 d . . .
C(2) C 0.6741(2) 0.1410(2) 1.12533(17) 0.0200(8) Uani 1.00 1 d . . .
C(3) C 0.5796(2) 0.1642(2) 1.07168(17) 0.0187(8) Uani 1.00 1 d . . .
C(4) C 0.5329(2) 0.2588(2) 1.07546(18) 0.0210(8) Uani 1.00 1 d . . .
C(5) C 0.5727(2) 0.3253(2) 1.13198(19) 0.0248(9) Uani 1.00 1 d . . .
C(6) C 0.6634(2) 0.3009(2) 1.18563(18) 0.0246(9) Uani 1.00 1 d . . .
C(7) C 0.7123(2) 0.2108(2) 1.18149(18) 0.0228(8) Uani 1.00 1 d . . .
C(8) C 0.8098(2) 0.0148(2) 1.18809(19) 0.0261(9) Uani 1.00 1 d . . .
C(9) C 0.8710(2) -0.0677(2) 1.18356(19) 0.0284(9) Uani 1.00 1 d . . .
C(10) C 0.8568(2) -0.1202(2) 1.1174(2) 0.0279(9) Uani 1.00 1 d . . .
C(11) C 0.7779(2) -0.0887(2) 1.05845(18) 0.0206(8) Uani 1.00 1 d . . .
C(12) C 0.7484(2) -0.1433(2) 0.98647(18) 0.0229(8) Uani 1.00 1 d . . .
C(13) C 0.4712(2) 0.1098(2) 0.82718(18) 0.0222(8) Uani 1.00 1 d . . .
C(14) C 0.4742(2) 0.2081(2) 0.86254(18) 0.0224(8) Uani 1.00 1 d . . .
C(15) C 0.5736(2) 0.2508(2) 0.89646(18) 0.0258(9) Uani 1.00 1 d . . .
C(16) C 0.5779(3) 0.3461(2) 0.92465(19) 0.0364(11) Uani 1.00 1 d . . .
C(17) C 0.4834(3) 0.3997(2) 0.9198(2) 0.0432(12) Uani 1.00 1 d . . .
C(18) C 0.3860(3) 0.3589(3) 0.8868(2) 0.0408(12) Uani 1.00 1 d . . .
C(19) C 0.3810(3) 0.2639(2) 0.8581(2) 0.0324(10) Uani 1.00 1 d . . .
C(20) C 0.4036(2) 0.0919(2) 0.75861(19) 0.0286(9) Uani 1.00 1 d . . .
C(21) C 0.4092(3) 0.0022(2) 0.72396(19) 0.0320(10) Uani 1.00 1 d . . .
C(22) C 0.4859(2) -0.0669(2) 0.75585(18) 0.0283(9) Uani 1.00 1 d . . .
C(23) C 0.5511(2) -0.0455(2) 0.82372(18) 0.0219(8) Uani 1.00 1 d . . .
C(24) C 0.6357(2) -0.1182(2) 0.86083(18) 0.0220(8) Uani 1.00 1 d . . .
C(25) C 0.7966(2) -0.0123(2) 0.90538(18) 0.0211(8) Uani 1.00 1 d . . .
C(26) C 0.8696(2) -0.0721(2) 0.86864(19) 0.0224(8) Uani 1.00 1 d . . .
C(27) C 0.9588(2) -0.1213(2) 0.9103(2) 0.0279(9) Uani 1.00 1 d . . .
C(28) C 1.0214(2) -0.1815(2) 0.8760(2) 0.0359(11) Uani 1.00 1 d . . .
C(29) C 0.9958(3) -0.1922(2) 0.7996(2) 0.0372(11) Uani 1.00 1 d . . .
C(30) C 0.9104(2) -0.1411(2) 0.7578(2) 0.0339(10) Uani 1.00 1 d . . .
C(31) C 0.8476(2) -0.0808(2) 0.79160(19) 0.0276(9) Uani 1.00 1 d . . .
C(32) C 1.1360(4) 0.3983(3) 1.0899(3) 0.0736(18) Uani 1.00 1 d . . .
C(33) C 1.1685(4) 0.4959(4) 0.9773(3) 0.0748(19) Uani 1.00 1 d . . .
C(34) C 1.2109(3) 0.4274(3) 1.0429(3) 0.0590(15) Uani 1.00 1 d . . .
H(1) H 0.756(3) 0.339(3) 1.272(2) 0.065(15) Uiso 1.00 1 c . . .
H(2) H 0.8125 -0.1780 0.9770 0.028 Uiso 1.00 1 c R . .
H(3) H 0.6927 -0.1937 0.9888 0.028 Uiso 1.00 1 c R . .
H(4) H 0.9001 -0.1765 1.1130 0.033 Uiso 1.00 1 c R . .
H(5) H 0.9238 -0.0888 1.2254 0.032 Uiso 1.00 1 c R . .
H(6) H 0.8183 0.0497 1.2337 0.030 Uiso 1.00 1 c R . .
H(7) H 0.4721 0.2772 1.0380 0.026 Uiso 1.00 1 c R . .
H(8) H 0.5377 0.3874 1.1340 0.030 Uiso 1.00 1 c R . .
H(9) H 0.7752 0.1951 1.2179 0.026 Uiso 1.00 1 c R . .
H(10) H 0.6006 -0.1776 0.8767 0.027 Uiso 1.00 1 c R . .
H(11) H 0.6784 -0.1401 0.8251 0.027 Uiso 1.00 1 c R . .
H(12) H 0.4935 -0.1279 0.7315 0.034 Uiso 1.00 1 c R . .
H(13) H 0.3606 -0.0122 0.6783 0.038 Uiso 1.00 1 c R . .
H(14) H 0.3538 0.1414 0.7360 0.034 Uiso 1.00 1 c R . .
H(15) H 0.3132 0.2362 0.8352 0.039 Uiso 1.00 1 c R . .
H(16) H 0.3218 0.3963 0.8837 0.050 Uiso 1.00 1 c R . .
H(17) H 0.4865 0.4650 0.9398 0.052 Uiso 1.00 1 c R . .
H(18) H 0.6453 0.3752 0.9469 0.043 Uiso 1.00 1 c R . .
H(19) H 0.6382 0.2140 0.9002 0.030 Uiso 1.00 1 c R . .
H(20) H 0.7638 0.0418 0.8714 0.025 Uiso 1.00 1 c R . .
H(21) H 0.8401 0.0191 0.9507 0.026 Uiso 1.00 1 c R . .
H(22) H 0.7892 -0.0446 0.7623 0.034 Uiso 1.00 1 c R . .
H(23) H 0.8939 -0.1472 0.7053 0.042 Uiso 1.00 1 c R . .
H(24) H 1.0375 -0.2348 0.7761 0.048 Uiso 1.00 1 c R . .
H(25) H 1.0817 -0.2156 0.9049 0.044 Uiso 1.00 1 c R . .
H(26) H 0.9769 -0.1137 0.9626 0.034 Uiso 1.00 1 c R . .
H(27) H 1.1797 0.5655 0.9931 0.090 Uiso 1.00 1 c R . .
H(28) H 1.0914 0.4835 0.9590 0.089 Uiso 1.00 1 c R . .
H(29) H 1.2064 0.4827 0.9377 0.089 Uiso 1.00 1 c R . .
H(30) H 1.0990 0.3365 1.0708 0.085 Uiso 1.00 1 c R . .
H(31) H 1.0829 0.4514 1.0887 0.085 Uiso 1.00 1 c R . .
H(32) H 1.1759 0.3879 1.1410 0.085 Uiso 1.00 1 c R . .

loop_
_atom_site_aniso_label
_atom_site_aniso_U_11
_atom_site_aniso_U_22
_atom_site_aniso_U_33
_atom_site_aniso_U_12
_atom_site_aniso_U_13
_atom_site_aniso_U_23
Cu(1) 0.0213(2) 0.01832(19) 0.0158(2) 0.00189(17) 0.00446(15) -0.00150(18)
Cl(1) 0.0296(4) 0.0285(4) 0.0265(4) 0.0027(3) 0.0033(3) -0.0014(3)
O(1) 0.0219(11) 0.0175(11) 0.0152(11) -0.0007(9) 0.0034(9) -0.0022(9)
O(2) 0.0386(16) 0.0335(15) 0.0354(16) 0.0017(12) -0.0040(13) -0.0163(12)
O(3) 0.0593(19) 0.062(2) 0.0334(16) 0.0071(16) 0.0171(14) 0.0095(14)
O(4) 0.0288(13) 0.0298(14) 0.0342(14) 0.0006(10) 0.0029(11) -0.0064(11)
O(5) 0.0354(16) 0.057(2) 0.076(2) -0.0126(14) 0.0052(15) -0.0317(17)
O(6) 0.076(2) 0.0366(16) 0.0410(17) 0.0230(15) 0.0011(16) 0.0030(14)
O(7) 0.059(2) 0.095(3) 0.105(3) 0.022(2) -0.001(2) -0.043(2)
N(1) 0.0163(13) 0.0211(14) 0.0191(14) 0.0005(10) 0.0050(11) 0.0008(10)
N(2) 0.0215(14) 0.0209(15) 0.0171(14) -0.0036(10) 0.0063(11) 0.0005(11)
N(3) 0.0231(14) 0.0136(13) 0.0222(14) -0.0012(11) 0.0080(11) -0.0008(11)
C(1) 0.0174(16) 0.0232(17) 0.0197(17) -0.0014(12) 0.0036(13) -0.0007(13)
C(2) 0.0212(16) 0.0235(17) 0.0162(15) 0.0001(13) 0.0064(13) -0.0018(13)
C(3) 0.0220(16) 0.0199(16) 0.0148(15) -0.0005(13) 0.0056(13) 0.0030(13)
C(4) 0.0229(16) 0.0224(17) 0.0192(16) -0.0014(13) 0.0075(13) 0.0005(13)
C(5) 0.0287(18) 0.0163(17) 0.0308(19) 0.0003(13) 0.0094(15) -0.0034(14)
C(6) 0.0264(17) 0.0259(18) 0.0214(17) -0.0034(14) 0.0047(14) -0.0082(14)
C(7) 0.0190(16) 0.0262(18) 0.0211(17) -0.0022(13) -0.0002(13) -0.0040(14)
C(8) 0.0282(18) 0.0273(18) 0.0209(17) -0.0011(15) 0.0011(14) 0.0002(15)
C(9) 0.0283(19) 0.0284(19) 0.0233(18) 0.0037(15) -0.0055(15) 0.0035(15)
C(10) 0.0244(18) 0.0222(18) 0.036(2) 0.0049(14) 0.0046(16) 0.0028(15)
C(11) 0.0188(16) 0.0188(16) 0.0254(17) -0.0005(13) 0.0074(13) 0.0022(14)
C(12) 0.0242(17) 0.0176(16) 0.0284(18) 0.0025(13) 0.0090(14) 0.0017(14)
C(13) 0.0225(16) 0.0252(18) 0.0202(17) -0.0010(13) 0.0075(14) 0.0030(14)
C(14) 0.0281(18) 0.0216(17) 0.0166(16) 0.0023(13) 0.0030(14) 0.0059(13)
C(15) 0.036(2) 0.0217(17) 0.0187(17) -0.0006(14) 0.0043(15) 0.0048(14)
C(16) 0.065(2) 0.0229(19) 0.0199(19) -0.0046(18) 0.0063(18) 0.0043(15)
C(17) 0.083(3) 0.023(2) 0.025(2) 0.013(2) 0.014(2) 0.0036(16)
C(18) 0.062(2) 0.036(2) 0.027(2) 0.023(2) 0.016(2) 0.0072(18)
C(19) 0.035(2) 0.039(2) 0.0242(19) 0.0098(17) 0.0084(16) 0.0098(17)
C(20) 0.0269(18) 0.035(2) 0.0222(18) -0.0027(15) 0.0025(15) 0.0036(15)
C(21) 0.033(2) 0.046(2) 0.0160(18) -0.0056(16) 0.0021(15) -0.0021(15)
C(22) 0.038(2) 0.0295(19) 0.0180(17) -0.0092(16) 0.0081(15) -0.0070(15)
C(23) 0.0239(17) 0.0237(17) 0.0210(17) -0.0052(13) 0.0114(14) -0.0011(13)
C(24) 0.0257(17) 0.0174(16) 0.0252(18) -0.0044(13) 0.0108(14) -0.0083(13)
C(25) 0.0246(17) 0.0190(16) 0.0206(17) -0.0037(13) 0.0069(14) -0.0008(13)
C(26) 0.0221(17) 0.0170(16) 0.0314(19) -0.0031(13) 0.0130(14) -0.0006(14)
C(27) 0.0259(18) 0.0299(19) 0.030(2) -0.0037(15) 0.0116(16) 0.0030(16)
C(28) 0.0240(19) 0.033(2) 0.054(2) 0.0051(16) 0.0161(18) 0.0055(19)
C(29) 0.033(2) 0.037(2) 0.050(2) -0.0016(17) 0.0260(19) -0.0108(19)
C(30) 0.0299(19) 0.040(2) 0.035(2) -0.0051(17) 0.0133(17) -0.0081(18)
C(31) 0.0268(19) 0.033(2) 0.0250(18) -0.0039(15) 0.0101(15) -0.0003(16)
C(32) 0.083(4) 0.050(3) 0.079(4) -0.020(2) -0.003(3) -0.020(2)
C(33) 0.067(3) 0.079(4) 0.077(4) -0.007(3) 0.013(3) -0.037(3)
C(34) 0.032(2) 0.053(3) 0.085(3) 0.003(2) -0.001(2) -0.044(2)

loop_
_atom_type_symbol
_atom_type_description
_atom_type_scat_dispersion_real
_atom_type_scat_dispersion_imag
_atom_type_scat_source
C C 0.003 0.002
;
International Tables for Crystallography
(1992, Vol. C, Tables 4.2.6.8 and 6.1.1.4)
;
H H 0.000 0.000
;
International Tables for Crystallography
(1992, Vol. C, Table 6.1.1.4)
;
Cl Cl 0.148 0.159
;
International Tables for Crystallography
(1992, Vol. C, Tables 4.2.6.8 and 6.1.1.4)
;
Cu Cu 0.320 1.265
;
International Tables for Crystallography
(1992, Vol. C, Tables 4.2.6.8 and 6.1.1.4)
;
N N 0.006 0.003
;
International Tables for Crystallography
(1992, Vol. C, Tables 4.2.6.8 and 6.1.1.4)
;
O O 0.011 0.006
;
International Tables for Crystallography
(1992, Vol. C, Tables 4.2.6.8 and 6.1.1.4)
;

loop_
_geom_angle_atom_site_label_1
_geom_angle_atom_site_label_2
_geom_angle_atom_site_label_3
_geom_angle
_geom_angle_publ_flag
_geom_angle_site_symmetry_1
_geom_angle_site_symmetry_2
_geom_angle_site_symmetry_3
O(1) Cu(1) N(1) 92.76(10) yes . . .
O(1) Cu(1) N(2) 103.12(9) yes . . .
O(1) Cu(1) N(3) 175.31(9) yes . . .
N(1) Cu(1) N(2) 162.19(11) yes . . .
N(1) Cu(1) N(3) 82.87(10) yes . . .
N(2) Cu(1) N(3) 81.45(10) yes . . .
O(3) Cl(1) O(4) 108.74(16) yes . . .
O(3) Cl(1) O(5) 109.22(18) yes . . .
O(3) Cl(1) O(6) 109.92(19) yes . . .
O(4) Cl(1) O(5) 108.91(17) yes . . .
O(4) Cl(1) O(6) 109.83(15) yes . . .
O(5) Cl(1) O(6) 110.18(17) yes . . .
Cu(1) O(1) C(3) 118.00(19) yes . . .
Cu(1) N(1) C(1) 126.3(2) yes . . .
Cu(1) N(1) C(11) 112.9(2) yes . . .
C(1) N(1) C(11) 120.8(2) yes . . .
Cu(1) N(2) C(13) 130.2(2) yes . . .
Cu(1) N(2) C(23) 109.19(19) yes . . .
C(13) N(2) C(23) 118.7(2) yes . . .
Cu(1) N(3) C(12) 103.7(2) yes . . .
Cu(1) N(3) C(24) 105.57(19) yes . . .
Cu(1) N(3) C(25) 108.97(18) yes . . .
C(12) N(3) C(24) 113.9(2) yes . . .
C(12) N(3) C(25) 111.9(2) yes . . .
C(24) N(3) C(25) 112.1(2) yes . . .
N(1) C(1) C(2) 118.5(2) yes . . .
N(1) C(1) C(8) 118.7(2) yes . . .
C(2) C(1) C(8) 122.7(2) yes . . .
C(1) C(2) C(3) 123.7(2) yes . . .
C(1) C(2) C(7) 118.1(2) yes . . .
C(3) C(2) C(7) 118.3(2) yes . . .
O(1) C(3) C(2) 125.3(2) yes . . .
O(1) C(3) C(4) 116.8(2) yes . . .
C(2) C(3) C(4) 117.8(2) yes . . .
C(3) C(4) C(5) 122.1(2) yes . . .
C(4) C(5) C(6) 119.8(3) yes . . .
O(2) C(6) C(5) 118.0(3) yes . . .
O(2) C(6) C(7) 123.0(2) yes . . .
C(5) C(6) C(7) 119.1(2) yes . . .
C(2) C(7) C(6) 122.9(2) yes . . .
C(1) C(8) C(9) 120.4(3) yes . . .
C(8) C(9) C(10) 120.0(2) yes . . .
C(9) C(10) C(11) 118.2(3) yes . . .
N(1) C(11) C(10) 121.8(3) yes . . .
N(1) C(11) C(12) 114.7(2) yes . . .
C(10) C(11) C(12) 123.5(2) yes . . .
N(3) C(12) C(11) 109.7(2) yes . . .
N(2) C(13) C(14) 118.2(2) yes . . .
N(2) C(13) C(20) 120.8(3) yes . . .
C(14) C(13) C(20) 120.8(2) yes . . .
C(13) C(14) C(15) 119.8(3) yes . . .
C(13) C(14) C(19) 121.3(2) yes . . .
C(15) C(14) C(19) 118.7(3) yes . . .
C(14) C(15) C(16) 120.3(3) yes . . .
C(15) C(16) C(17) 119.7(3) yes . . .
C(16) C(17) C(18) 120.6(3) yes . . .
C(17) C(18) C(19) 120.1(3) yes . . .
C(14) C(19) C(18) 120.7(3) yes . . .
C(13) C(20) C(21) 119.5(3) yes . . .
C(20) C(21) C(22) 119.6(3) yes . . .
C(21) C(22) C(23) 118.5(3) yes . . .
N(2) C(23) C(22) 122.4(2) yes . . .
N(2) C(23) C(24) 117.0(2) yes . . .
C(22) C(23) C(24) 120.6(3) yes . . .
N(3) C(24) C(23) 110.7(2) yes . . .
N(3) C(25) C(26) 114.0(2) yes . . .
C(25) C(26) C(27) 121.0(3) yes . . .
C(25) C(26) C(31) 120.2(2) yes . . .
C(27) C(26) C(31) 118.8(3) yes . . .
C(26) C(27) C(28) 120.4(3) yes . . .
C(27) C(28) C(29) 119.9(3) yes . . .
C(28) C(29) C(30) 120.1(3) yes . . .
C(29) C(30) C(31) 120.3(3) yes . . .
C(26) C(31) C(30) 120.4(3) yes . . .
O(7) C(34) C(32) 121.8(5) yes . . .
O(7) C(34) C(33) 120.4(5) yes . . .
C(32) C(34) C(33) 117.8(4) yes . . .
C(6) O(2) H(1) 106(2) no . . .
C(3) C(4) H(7) 118.9 no . . .
C(5) C(4) H(7) 119.1 no . . .
C(4) C(5) H(8) 120.0 no . . .
C(6) C(5) H(8) 120.2 no . . .
C(2) C(7) H(9) 118.5 no . . .
C(6) C(7) H(9) 118.6 no . . .
C(1) C(8) H(6) 119.7 no . . .
C(9) C(8) H(6) 120.0 no . . .
C(8) C(9) H(5) 120.1 no . . .
C(10) C(9) H(5) 119.8 no . . .
C(9) C(10) H(4) 121.0 no . . .
C(11) C(10) H(4) 120.8 no . . .
N(3) C(12) H(2) 109.9 no . . .
N(3) C(12) H(3) 109.5 no . . .
C(11) C(12) H(2) 109.6 no . . .
C(11) C(12) H(3) 109.7 no . . .
H(2) C(12) H(3) 108.3 no . . .
C(14) C(15) H(19) 120.1 no . . .
C(16) C(15) H(19) 119.7 no . . .
C(15) C(16) H(18) 120.1 no . . .
C(17) C(16) H(18) 120.2 no . . .
C(16) C(17) H(17) 119.5 no . . .
C(18) C(17) H(17) 119.9 no . . .
C(17) C(18) H(16) 119.9 no . . .
C(19) C(18) H(16) 120.0 no . . .
C(14) C(19) H(15) 119.7 no . . .
C(18) C(19) H(15) 119.6 no . . .
C(13) C(20) H(14) 120.0 no . . .
C(21) C(20) H(14) 120.5 no . . .
C(20) C(21) H(13) 120.2 no . . .
C(22) C(21) H(13) 120.2 no . . .
C(21) C(22) H(12) 120.9 no . . .
C(23) C(22) H(12) 120.6 no . . .
N(3) C(24) H(10) 109.2 no . . .
N(3) C(24) H(11) 109.9 no . . .
C(23) C(24) H(10) 109.4 no . . .
C(23) C(24) H(11) 109.5 no . . .
H(10) C(24) H(11) 108.1 no . . .
N(3) C(25) H(20) 108.5 no . . .
N(3) C(25) H(21) 108.8 no . . .
C(26) C(25) H(20) 108.8 no . . .
C(26) C(25) H(21) 108.9 no . . .
H(20) C(25) H(21) 107.7 no . . .
C(26) C(27) H(26) 119.8 no . . .
C(28) C(27) H(26) 119.7 no . . .
C(27) C(28) H(25) 120.0 no . . .
C(29) C(28) H(25) 120.1 no . . .
C(28) C(29) H(24) 120.0 no . . .
C(30) C(29) H(24) 119.9 no . . .
C(29) C(30) H(23) 120.1 no . . .
C(31) C(30) H(23) 119.7 no . . .
C(26) C(31) H(22) 119.6 no . . .
C(30) C(31) H(22) 120.0 no . . .
C(34) C(32) H(30) 109.4 no . . .
C(34) C(32) H(31) 109.1 no . . .
C(34) C(32) H(32) 109.9 no . . .
H(30) C(32) H(31) 109.5 no . . .
H(30) C(32) H(32) 109.5 no . . .
H(31) C(32) H(32) 109.5 no . . .
C(34) C(33) H(27) 109.6 no . . .
C(34) C(33) H(28) 108.9 no . . .
C(34) C(33) H(29) 109.9 no . . .
H(27) C(33) H(28) 109.5 no . . .
H(27) C(33) H(29) 109.5 no . . .
H(28) C(33) H(29) 109.5 no . . .

loop_
_geom_bond_atom_site_label_1
_geom_bond_atom_site_label_2
_geom_bond_distance
_geom_bond_publ_flag
_geom_bond_site_symmetry_1
_geom_bond_site_symmetry_2
Cu(1) O(1) 1.893(2) yes . .
Cu(1) N(1) 1.967(2) yes . .
Cu(1) N(2) 2.037(2) yes . .
Cu(1) N(3) 2.032(2) yes . .
Cl(1) O(3) 1.425(3) yes . .
Cl(1) O(4) 1.441(2) yes . .
Cl(1) O(5) 1.432(2) yes . .
Cl(1) O(6) 1.429(2) yes . .
O(1) C(3) 1.345(3) yes . .
O(2) C(6) 1.374(4) yes . .
O(7) C(34) 1.191(5) yes . .
N(1) C(1) 1.360(4) yes . .
N(1) C(11) 1.350(4) yes . .
N(2) C(13) 1.354(4) yes . .
N(2) C(23) 1.352(4) yes . .
N(3) C(12) 1.472(4) yes . .
N(3) C(24) 1.475(3) yes . .
N(3) C(25) 1.517(4) yes . .
C(1) C(2) 1.463(4) yes . .
C(1) C(8) 1.401(4) yes . .
C(2) C(3) 1.415(3) yes . .
C(2) C(7) 1.404(4) yes . .
C(3) C(4) 1.411(4) yes . .
C(4) C(5) 1.383(4) yes . .
C(5) C(6) 1.385(4) yes . .
C(6) C(7) 1.371(4) yes . .
C(8) C(9) 1.368(4) yes . .
C(9) C(10) 1.389(5) yes . .
C(10) C(11) 1.376(4) yes . .
C(11) C(12) 1.493(4) yes . .
C(13) C(14) 1.470(4) yes . .
C(13) C(20) 1.388(4) yes . .
C(14) C(15) 1.405(4) yes . .
C(14) C(19) 1.392(5) yes . .
C(15) C(16) 1.379(4) yes . .
C(16) C(17) 1.388(6) yes . .
C(17) C(18) 1.370(6) yes . .
C(18) C(19) 1.378(5) yes . .
C(20) C(21) 1.374(5) yes . .
C(21) C(22) 1.382(5) yes . .
C(22) C(23) 1.374(4) yes . .
C(23) C(24) 1.503(4) yes . .
C(25) C(26) 1.502(5) yes . .
C(26) C(27) 1.390(4) yes . .
C(26) C(31) 1.396(4) yes . .
C(27) C(28) 1.385(5) yes . .
C(28) C(29) 1.386(5) yes . .
C(29) C(30) 1.371(5) yes . .
C(30) C(31) 1.383(5) yes . .
C(32) C(34) 1.481(8) yes . .
C(33) C(34) 1.523(7) yes . .
O(2) H(1) 0.90(4) no . .
C(4) H(7) 0.950 no . .
C(5) H(8) 0.950 no . .
C(7) H(9) 0.950 no . .
C(8) H(6) 0.950 no . .
C(9) H(5) 0.950 no . .
C(10) H(4) 0.950 no . .
C(12) H(2) 0.990 no . .
C(12) H(3) 0.990 no . .
C(15) H(19) 0.950 no . .
C(16) H(18) 0.950 no . .
C(17) H(17) 0.950 no . .
C(18) H(16) 0.950 no . .
C(19) H(15) 0.950 no . .
C(20) H(14) 0.950 no . .
C(21) H(13) 0.950 no . .
C(22) H(12) 0.950 no . .
C(24) H(10) 0.990 no . .
C(24) H(11) 0.990 no . .
C(25) H(20) 0.990 no . .
C(25) H(21) 0.990 no . .
C(27) H(26) 0.950 no . .
C(28) H(25) 0.950 no . .
C(29) H(24) 0.950 no . .
C(30) H(23) 0.950 no . .
C(31) H(22) 0.950 no . .
C(32) H(30) 0.980 no . .
C(32) H(31) 0.980 no . .
C(32) H(32) 0.980 no . .
C(33) H(27) 0.980 no . .
C(33) H(28) 0.980 no . .
C(33) H(29) 0.980 no . .

loop_
_geom_contact_atom_site_label_1
_geom_contact_atom_site_label_2
_geom_contact_distance
_geom_contact_publ_flag
_geom_contact_site_symmetry_1
_geom_contact_site_symmetry_2
Cu(1) Cu(1) 3.3227(5) ? . 3_657
Cu(1) O(1) 2.463(2) ? . 3_657
Cu(1) C(3) 3.441(3) ? . 3_657
O(1) Cu(1) 2.463(2) ? . 3_657
O(1) O(1) 2.874(2) ? . 3_657
O(1) N(1) 3.419(3) ? . 3_657
O(1) N(2) 3.196(3) ? . 3_657
O(1) N(3) 3.395(3) ? . 3_657
O(1) C(12) 3.546(4) ? . 3_657
O(1) C(23) 3.377(4) ? . 3_657
O(1) C(24) 3.382(4) ? . 3_657
O(2) O(4) 2.807(3) ? . 4_555
O(2) N(2) 3.540(4) ? . 4_555
O(2) C(23) 3.586(4) ? . 4_555
O(2) C(25) 3.580(4) ? . 4_555
O(2) C(31) 3.426(4) ? . 4_555
O(3) C(15) 3.364(4) ? . .
O(3) C(25) 3.469(4) ? . .
O(3) C(27) 3.520(4) ? . 3_757
O(3) C(28) 3.345(4) ? . 3_757
O(4) O(2) 2.807(3) ? . 4_554
O(4) C(6) 3.552(3) ? . 4_554
O(4) C(7) 3.477(3) ? . 4_554
O(4) C(10) 3.360(4) ? . 3_757
O(4) C(25) 3.383(4) ? . .
O(4) C(29) 3.573(5) ? . 2_756
O(5) C(10) 3.356(4) ? . 3_757
O(5) C(32) 3.445(5) ? . .
O(5) C(33) 3.359(6) ? . .
O(5) C(34) 3.527(5) ? . .
O(6) C(7) 3.396(4) ? . 4_554
O(6) C(8) 3.580(4) ? . 4_554
O(6) C(16) 3.561(5) ? . .
O(6) C(21) 3.563(4) ? . 2_656
O(6) C(32) 3.427(5) ? . 3_767
O(6) C(33) 3.587(6) ? . 3_767
O(6) C(34) 3.481(6) ? . 3_767
O(7) C(4) 3.444(5) ? . 1_655
O(7) C(5) 3.572(4) ? . 1_655
O(7) C(12) 3.535(5) ? . 3_757
O(7) C(18) 3.553(6) ? . 1_655
O(7) C(21) 3.398(5) ? . 4_655
N(1) O(1) 3.419(3) ? . 3_657
N(2) O(1) 3.196(3) ? . 3_657
N(2) O(2) 3.540(4) ? . 4_554
N(2) C(3) 3.501(4) ? . 3_657
N(3) O(1) 3.395(3) ? . 3_657
C(1) C(20) 3.582(5) ? . 3_657
C(2) C(22) 3.462(5) ? . 3_657
C(2) C(23) 3.461(4) ? . 3_657
C(3) Cu(1) 3.441(3) ? . 3_657
C(3) N(2) 3.501(4) ? . 3_657
C(3) C(23) 3.241(4) ? . 3_657
C(3) C(24) 3.316(4) ? . 3_657
C(4) O(7) 3.444(5) ? . 1_455
C(4) C(24) 3.270(4) ? . 3_657
C(5) O(7) 3.572(4) ? . 1_455
C(6) O(4) 3.552(3) ? . 4_555
C(7) O(4) 3.477(3) ? . 4_555
C(7) O(6) 3.396(4) ? . 4_555
C(7) C(22) 3.573(5) ? . 3_657
C(8) O(6) 3.580(4) ? . 4_555
C(8) C(20) 3.408(5) ? . 3_657
C(8) C(21) 3.538(5) ? . 3_657
C(8) C(28) 3.491(5) ? . 3_757
C(8) C(29) 3.408(5) ? . 3_757
C(10) O(4) 3.360(4) ? . 3_757
C(10) O(5) 3.356(4) ? . 3_757
C(12) O(1) 3.546(4) ? . 3_657
C(12) O(7) 3.535(5) ? . 3_757
C(15) O(3) 3.364(4) ? . .
C(16) O(6) 3.561(5) ? . .
C(16) C(21) 3.491(5) ? . 2_656
C(16) C(22) 3.461(4) ? . 2_656
C(17) C(21) 3.532(6) ? . 2_656
C(17) C(22) 3.390(5) ? . 2_656
C(18) O(7) 3.553(6) ? . 1_455
C(18) C(22) 3.543(5) ? . 2_656
C(20) C(1) 3.582(5) ? . 3_657
C(20) C(8) 3.408(5) ? . 3_657
C(21) O(6) 3.563(4) ? . 2_646
C(21) O(7) 3.398(5) ? . 4_454
C(21) C(8) 3.538(5) ? . 3_657
C(21) C(16) 3.491(5) ? . 2_646
C(21) C(17) 3.532(6) ? . 2_646
C(22) C(2) 3.462(5) ? . 3_657
C(22) C(7) 3.573(5) ? . 3_657
C(22) C(16) 3.461(4) ? . 2_646
C(22) C(17) 3.390(5) ? . 2_646
C(22) C(18) 3.543(5) ? . 2_646
C(23) O(1) 3.377(4) ? . 3_657
C(23) O(2) 3.586(4) ? . 4_554
C(23) C(2) 3.461(4) ? . 3_657
C(23) C(3) 3.241(4) ? . 3_657
C(24) O(1) 3.382(4) ? . 3_657
C(24) C(3) 3.316(4) ? . 3_657
C(24) C(4) 3.270(4) ? . 3_657
C(25) O(2) 3.580(4) ? . 4_554
C(25) O(3) 3.469(4) ? . .
C(25) O(4) 3.383(4) ? . .
C(27) O(3) 3.520(4) ? . 3_757
C(28) O(3) 3.345(4) ? . 3_757
C(28) C(8) 3.491(5) ? . 3_757
C(29) O(4) 3.573(5) ? . 2_746
C(29) C(8) 3.408(5) ? . 3_757
C(31) O(2) 3.426(4) ? . 4_554
C(32) O(5) 3.445(5) ? . .
C(32) O(6) 3.427(5) ? . 3_767
C(33) O(5) 3.359(6) ? . .
C(33) O(6) 3.587(6) ? . 3_767
C(34) O(5) 3.527(5) ? . .
C(34) O(6) 3.481(6) ? . 3_767
Cl(1) H(1) 2.92(4) ? . 4_554
Cl(1) H(4) 3.071 ? . 3_757
Cl(1) H(9) 3.261 ? . 4_554
Cl(1) H(19) 3.290 ? . .
Cl(1) H(20) 3.493 ? . .
Cl(1) H(24) 3.494 ? . 2_756
Cl(1) H(26) 3.588 ? . 3_757
Cl(1) H(27) 3.224 ? . 3_767
O(1) H(3) 3.044 ? . 3_657
O(1) H(10) 2.979 ? . 3_657
O(2) H(19) 3.399 ? . 4_555
O(2) H(20) 2.656 ? . 4_555
O(2) H(22) 2.613 ? . 4_555
O(3) H(1) 3.43(4) ? . 4_554
O(3) H(18) 3.117 ? . .
O(3) H(19) 2.592 ? . .
O(3) H(20) 3.070 ? . .
O(3) H(21) 2.920 ? . .
O(3) H(25) 2.620 ? . 3_757
O(3) H(26) 2.977 ? . 3_757
O(3) H(27) 2.881 ? . 3_767
O(4) H(1) 1.91(4) ? . 4_554
O(4) H(4) 2.682 ? . 3_757
O(4) H(5) 3.282 ? . 3_757
O(4) H(9) 2.775 ? . 4_554
O(4) H(19) 3.591 ? . .
O(4) H(20) 2.765 ? . .
O(4) H(21) 3.307 ? . .
O(4) H(24) 2.693 ? . 2_756
O(5) H(2) 3.266 ? . 3_757
O(5) H(4) 2.418 ? . 3_757
O(5) H(23) 3.078 ? . 2_756
O(5) H(26) 3.354 ? . 3_757
O(5) H(27) 3.419 ? . 3_767
O(5) H(28) 2.667 ? . .
O(5) H(29) 3.539 ? . .
O(5) H(30) 2.806 ? . .
O(5) H(31) 3.589 ? . .
O(5) H(31) 3.348 ? . 3_767
O(6) H(1) 3.10(4) ? . 4_554
O(6) H(6) 2.634 ? . 4_554
O(6) H(9) 2.644 ? . 4_554
O(6) H(13) 2.854 ? . 2_656
O(6) H(18) 3.044 ? . .
O(6) H(19) 3.230 ? . .
O(6) H(27) 2.923 ? . 3_767
O(6) H(31) 2.921 ? . 3_767
O(6) H(32) 3.422 ? . 3_767
O(7) H(2) 3.290 ? . 3_757
O(7) H(3) 2.869 ? . 3_757
O(7) H(7) 2.790 ? . 1_655
O(7) H(8) 3.046 ? . 1_655
O(7) H(10) 3.353 ? . 3_757
O(7) H(13) 2.711 ? . 4_655
O(7) H(14) 3.310 ? . 4_655
O(7) H(16) 3.238 ? . 1_655
O(7) H(17) 3.251 ? . 3_767
O(7) H(18) 3.120 ? . 3_767
C(1) H(25) 3.393 ? . 3_757
C(2) H(10) 3.528 ? . 3_657
C(2) H(25) 3.432 ? . 3_757
C(3) H(3) 3.425 ? . 3_657
C(3) H(10) 2.683 ? . 3_657
C(4) H(3) 2.987 ? . 3_657
C(4) H(10) 2.353 ? . 3_657
C(5) H(10) 2.946 ? . 3_657
C(5) H(17) 3.133 ? . 3_667
C(7) H(12) 3.549 ? . 3_657
C(7) H(24) 3.127 ? . 3_757
C(7) H(25) 3.365 ? . 3_757
C(8) H(14) 3.468 ? . 3_657
C(8) H(24) 3.518 ? . 3_757
C(8) H(32) 3.562 ? . 2_747
C(9) H(15) 3.224 ? . 3_657
C(9) H(24) 3.586 ? . 4_545
C(9) H(32) 3.481 ? . 2_747
C(10) H(15) 2.955 ? . 3_657
C(10) H(23) 3.505 ? . 4_545
C(11) H(15) 3.187 ? . 3_657
C(12) H(7) 3.283 ? . 3_657
C(12) H(30) 3.544 ? . 3_757
C(14) H(12) 2.893 ? . 2_656
C(15) H(12) 2.845 ? . 2_656
C(16) H(12) 2.852 ? . 2_656
C(16) H(13) 2.921 ? . 2_656
C(16) H(27) 3.344 ? . 3_767
C(17) H(8) 3.020 ? . 3_667
C(17) H(12) 2.904 ? . 2_656
C(17) H(13) 3.203 ? . 2_656
C(17) H(17) 3.125 ? . 3_667
C(18) H(3) 3.501 ? . 3_657
C(18) H(8) 3.586 ? . 3_667
C(18) H(12) 2.947 ? . 2_656
C(18) H(22) 3.398 ? . 2_656
C(18) H(23) 3.597 ? . 2_656
C(18) H(29) 3.138 ? . 1_455
C(19) H(3) 3.315 ? . 3_657
C(19) H(11) 3.549 ? . 2_656
C(19) H(12) 2.933 ? . 2_656
C(20) H(6) 3.437 ? . 3_657
C(20) H(8) 3.175 ? . 4_554
C(20) H(32) 3.228 ? . 4_454
C(21) H(6) 3.244 ? . 3_657
C(21) H(8) 2.979 ? . 4_554
C(21) H(18) 3.524 ? . 2_646
C(21) H(32) 3.368 ? . 4_454
C(22) H(8) 3.464 ? . 4_554
C(24) H(7) 3.331 ? . 3_657
C(25) H(1) 3.35(4) ? . 4_554
C(27) H(21) 3.486 ? . 3_757
C(27) H(30) 3.021 ? . 3_757
C(28) H(9) 3.433 ? . 3_757
C(28) H(30) 2.885 ? . 3_757
C(29) H(5) 3.289 ? . 4_544
C(29) H(6) 3.211 ? . 3_757
C(29) H(9) 3.009 ? . 3_757
C(29) H(30) 3.501 ? . 3_757
C(30) H(15) 3.408 ? . 2_646
C(30) H(16) 3.525 ? . 2_646
C(31) H(1) 3.44(4) ? . 4_554
C(31) H(16) 3.489 ? . 2_646
C(32) H(2) 3.328 ? . 3_757
C(32) H(13) 3.336 ? . 4_655
C(32) H(14) 3.459 ? . 4_655
C(32) H(28) 3.251 ? . 3_767
C(33) H(16) 3.181 ? . 1_655
C(33) H(18) 3.019 ? . 3_767
C(33) H(31) 3.244 ? . 3_767
C(34) H(2) 3.374 ? . 3_757
C(34) H(3) 3.467 ? . 3_757
C(34) H(13) 3.015 ? . 4_655
C(34) H(16) 3.565 ? . 1_655
C(34) H(18) 3.205 ? . 3_767
H(1) Cl(1) 2.92(4) ? . 4_555
H(1) O(3) 3.43(4) ? . 4_555
H(1) O(4) 1.91(4) ? . 4_555
H(1) O(6) 3.10(4) ? . 4_555
H(1) C(25) 3.35(4) ? . 4_555
H(1) C(31) 3.44(4) ? . 4_555
H(1) H(19) 3.159 ? . 4_555
H(1) H(20) 2.424 ? . 4_555
H(1) H(22) 2.803 ? . 4_555
H(1) H(24) 3.274 ? . 3_757
H(2) O(5) 3.266 ? . 3_757
H(2) O(7) 3.290 ? . 3_757
H(2) C(32) 3.328 ? . 3_757
H(2) C(34) 3.374 ? . 3_757
H(2) H(30) 2.651 ? . 3_757
H(2) H(32) 3.589 ? . 3_757
H(3) O(1) 3.044 ? . 3_657
H(3) O(7) 2.869 ? . 3_757
H(3) C(3) 3.425 ? . 3_657
H(3) C(4) 2.987 ? . 3_657
H(3) C(18) 3.501 ? . 3_657
H(3) C(19) 3.315 ? . 3_657
H(3) C(34) 3.467 ? . 3_757
H(3) H(7) 2.335 ? . 3_657
H(3) H(15) 3.325 ? . 3_657
H(4) Cl(1) 3.071 ? . 3_757
H(4) O(4) 2.682 ? . 3_757
H(4) O(5) 2.418 ? . 3_757
H(4) H(15) 3.180 ? . 3_657
H(4) H(23) 2.932 ? . 4_545
H(4) H(24) 3.355 ? . 4_545
H(5) O(4) 3.282 ? . 3_757
H(5) C(29) 3.289 ? . 4_545
H(5) H(15) 3.577 ? . 3_657
H(5) H(23) 3.576 ? . 4_545
H(5) H(24) 2.826 ? . 4_545
H(5) H(31) 3.502 ? . 2_747
H(5) H(32) 3.037 ? . 2_747
H(6) O(6) 2.634 ? . 4_555
H(6) C(20) 3.437 ? . 3_657
H(6) C(21) 3.244 ? . 3_657
H(6) C(29) 3.211 ? . 3_757
H(6) H(13) 3.125 ? . 3_657
H(6) H(14) 3.501 ? . 3_657
H(6) H(24) 3.121 ? . 3_757
H(6) H(31) 3.506 ? . 2_747
H(6) H(32) 3.166 ? . 2_747
H(7) O(7) 2.790 ? . 1_455
H(7) C(12) 3.283 ? . 3_657
H(7) C(24) 3.331 ? . 3_657
H(7) H(3) 2.335 ? . 3_657
H(7) H(10) 2.407 ? . 3_657
H(7) H(17) 3.511 ? . 3_667
H(8) O(7) 3.046 ? . 1_455
H(8) C(17) 3.020 ? . 3_667
H(8) C(18) 3.586 ? . 3_667
H(8) C(20) 3.175 ? . 4_555
H(8) C(21) 2.979 ? . 4_555
H(8) C(22) 3.464 ? . 4_555
H(8) H(10) 3.306 ? . 3_657
H(8) H(13) 3.066 ? . 4_555
H(8) H(14) 3.344 ? . 4_555
H(8) H(16) 3.465 ? . 3_667
H(8) H(17) 2.387 ? . 3_667
H(9) Cl(1) 3.261 ? . 4_555
H(9) O(4) 2.775 ? . 4_555
H(9) O(6) 2.644 ? . 4_555
H(9) C(28) 3.433 ? . 3_757
H(9) C(29) 3.009 ? . 3_757
H(9) H(24) 2.425 ? . 3_757
H(9) H(25) 3.227 ? . 3_757
H(10) O(1) 2.979 ? . 3_657
H(10) O(7) 3.353 ? . 3_757
H(10) C(2) 3.528 ? . 3_657
H(10) C(3) 2.683 ? . 3_657
H(10) C(4) 2.353 ? . 3_657
H(10) C(5) 2.946 ? . 3_657
H(10) H(7) 2.407 ? . 3_657
H(10) H(8) 3.306 ? . 3_657
H(10) H(14) 3.337 ? . 2_646
H(11) C(19) 3.549 ? . 2_646
H(11) H(14) 3.138 ? . 2_646
H(11) H(15) 3.424 ? . 2_646
H(12) C(7) 3.549 ? . 3_657
H(12) C(14) 2.893 ? . 2_646
H(12) C(15) 2.845 ? . 2_646
H(12) C(16) 2.852 ? . 2_646
H(12) C(17) 2.904 ? . 2_646
H(12) C(18) 2.947 ? . 2_646
H(12) C(19) 2.933 ? . 2_646
H(12) H(15) 3.505 ? . 2_646
H(12) H(16) 3.525 ? . 2_646
H(12) H(17) 3.468 ? . 2_646
H(12) H(18) 3.383 ? . 2_646
H(12) H(19) 3.384 ? . 2_646
H(13) O(6) 2.854 ? . 2_646
H(13) O(7) 2.711 ? . 4_454
H(13) C(16) 2.921 ? . 2_646
H(13) C(17) 3.203 ? . 2_646
H(13) C(32) 3.336 ? . 4_454
H(13) C(34) 3.015 ? . 4_454
H(13) H(6) 3.125 ? . 3_657
H(13) H(8) 3.066 ? . 4_554
H(13) H(17) 3.249 ? . 2_646
H(13) H(18) 2.755 ? . 2_646
H(13) H(32) 2.843 ? . 4_454
H(14) O(7) 3.310 ? . 4_454
H(14) C(8) 3.468 ? . 3_657
H(14) C(32) 3.459 ? . 4_454
H(14) H(6) 3.501 ? . 3_657
H(14) H(8) 3.344 ? . 4_554
H(14) H(10) 3.337 ? . 2_656
H(14) H(11) 3.138 ? . 2_656
H(14) H(32) 2.571 ? . 4_454
H(15) C(9) 3.224 ? . 3_657
H(15) C(10) 2.955 ? . 3_657
H(15) C(11) 3.187 ? . 3_657
H(15) C(30) 3.408 ? . 2_656
H(15) H(3) 3.325 ? . 3_657
H(15) H(4) 3.180 ? . 3_657
H(15) H(5) 3.577 ? . 3_657
H(15) H(11) 3.424 ? . 2_656
H(15) H(12) 3.505 ? . 2_656
H(15) H(22) 3.547 ? . 2_656
H(15) H(23) 3.016 ? . 2_656
H(16) O(7) 3.238 ? . 1_455
H(16) C(30) 3.525 ? . 2_656
H(16) C(31) 3.489 ? . 2_656
H(16) C(33) 3.181 ? . 1_455
H(16) C(34) 3.565 ? . 1_455
H(16) H(8) 3.465 ? . 3_667
H(16) H(12) 3.525 ? . 2_656
H(16) H(22) 2.871 ? . 2_656
H(16) H(23) 2.933 ? . 2_656
H(16) H(29) 2.272 ? . 1_455
H(17) O(7) 3.251 ? . 3_767
H(17) C(5) 3.133 ? . 3_667
H(17) C(17) 3.125 ? . 3_667
H(17) H(7) 3.511 ? . 3_667
H(17) H(8) 2.387 ? . 3_667
H(17) H(12) 3.468 ? . 2_656
H(17) H(13) 3.249 ? . 2_656
H(17) H(17) 2.373 ? . 3_667
H(17) H(29) 3.570 ? . 1_455
H(18) O(3) 3.117 ? . .
H(18) O(6) 3.044 ? . .
H(18) O(7) 3.120 ? . 3_767
H(18) C(21) 3.524 ? . 2_656
H(18) C(33) 3.019 ? . 3_767
H(18) C(34) 3.205 ? . 3_767
H(18) H(12) 3.383 ? . 2_656
H(18) H(13) 2.755 ? . 2_656
H(18) H(27) 2.396 ? . 3_767
H(18) H(29) 3.159 ? . 3_767
H(19) Cl(1) 3.290 ? . .
H(19) O(2) 3.399 ? . 4_554
H(19) O(3) 2.592 ? . .
H(19) O(4) 3.591 ? . .
H(19) O(6) 3.230 ? . .
H(19) H(1) 3.159 ? . 4_554
H(19) H(12) 3.384 ? . 2_656
H(20) Cl(1) 3.493 ? . .
H(20) O(2) 2.656 ? . 4_554
H(20) O(3) 3.070 ? . .
H(20) O(4) 2.765 ? . .
H(20) H(1) 2.424 ? . 4_554
H(21) O(3) 2.920 ? . .
H(21) O(4) 3.307 ? . .
H(21) C(27) 3.486 ? . 3_757
H(21) H(26) 2.823 ? . 3_757
H(22) O(2) 2.613 ? . 4_554
H(22) C(18) 3.398 ? . 2_646
H(22) H(1) 2.803 ? . 4_554
H(22) H(15) 3.547 ? . 2_646
H(22) H(16) 2.871 ? . 2_646
H(23) O(5) 3.078 ? . 2_746
H(23) C(10) 3.505 ? . 4_544
H(23) C(18) 3.597 ? . 2_646
H(23) H(4) 2.932 ? . 4_544
H(23) H(5) 3.576 ? . 4_544
H(23) H(15) 3.016 ? . 2_646
H(23) H(16) 2.933 ? . 2_646
H(23) H(28) 3.553 ? . 2_746
H(23) H(29) 3.191 ? . 2_746
H(24) Cl(1) 3.494 ? . 2_746
H(24) O(4) 2.693 ? . 2_746
H(24) C(7) 3.127 ? . 3_757
H(24) C(8) 3.518 ? . 3_757
H(24) C(9) 3.586 ? . 4_544
H(24) H(1) 3.274 ? . 3_757
H(24) H(4) 3.355 ? . 4_544
H(24) H(5) 2.826 ? . 4_544
H(24) H(6) 3.121 ? . 3_757
H(24) H(9) 2.425 ? . 3_757
H(25) O(3) 2.620 ? . 3_757
H(25) C(1) 3.393 ? . 3_757
H(25) C(2) 3.432 ? . 3_757
H(25) C(7) 3.365 ? . 3_757
H(25) H(9) 3.227 ? . 3_757
H(25) H(27) 3.459 ? . 1_545
H(25) H(30) 2.934 ? . 3_757
H(26) Cl(1) 3.588 ? . 3_757
H(26) O(3) 2.977 ? . 3_757
H(26) O(5) 3.354 ? . 3_757
H(26) H(21) 2.823 ? . 3_757
H(26) H(26) 3.351 ? . 3_757
H(26) H(30) 3.163 ? . 3_757
H(27) Cl(1) 3.224 ? . 3_767
H(27) O(3) 2.881 ? . 3_767
H(27) O(5) 3.419 ? . 3_767
H(27) O(6) 2.923 ? . 3_767
H(27) C(16) 3.344 ? . 3_767
H(27) H(18) 2.396 ? . 3_767
H(27) H(25) 3.459 ? . 1_565
H(27) H(31) 3.361 ? . 3_767
H(28) O(5) 2.667 ? . .
H(28) C(32) 3.251 ? . 3_767
H(28) H(23) 3.553 ? . 2_756
H(28) H(28) 3.084 ? . 3_767
H(28) H(30) 3.382 ? . 3_767
H(28) H(31) 2.368 ? . 3_767
H(29) O(5) 3.539 ? . .
H(29) C(18) 3.138 ? . 1_655
H(29) H(16) 2.272 ? . 1_655
H(29) H(17) 3.570 ? . 1_655
H(29) H(18) 3.159 ? . 3_767
H(29) H(23) 3.191 ? . 2_756
H(30) O(5) 2.806 ? . .
H(30) C(12) 3.544 ? . 3_757
H(30) C(27) 3.021 ? . 3_757
H(30) C(28) 2.885 ? . 3_757
H(30) C(29) 3.501 ? . 3_757
H(30) H(2) 2.651 ? . 3_757
H(30) H(25) 2.934 ? . 3_757
H(30) H(26) 3.163 ? . 3_757
H(30) H(28) 3.382 ? . 3_767
H(31) O(5) 3.589 ? . .
H(31) O(5) 3.348 ? . 3_767
H(31) O(6) 2.921 ? . 3_767
H(31) C(33) 3.244 ? . 3_767
H(31) H(5) 3.502 ? . 2_757
H(31) H(6) 3.506 ? . 2_757
H(31) H(27) 3.361 ? . 3_767
H(31) H(28) 2.368 ? . 3_767
H(32) O(6) 3.422 ? . 3_767
H(32) C(8) 3.562 ? . 2_757
H(32) C(9) 3.481 ? . 2_757
H(32) C(20) 3.228 ? . 4_655
H(32) C(21) 3.368 ? . 4_655
H(32) H(2) 3.589 ? . 3_757
H(32) H(5) 3.037 ? . 2_757
H(32) H(6) 3.166 ? . 2_757
H(32) H(13) 2.843 ? . 4_655
H(32) H(14) 2.571 ? . 4_655
Cu(1) O(1) 2.463(2) ? 3_657 .

loop_
_geom_torsion_atom_site_label_1
_geom_torsion_atom_site_label_2
_geom_torsion_atom_site_label_3
_geom_torsion_atom_site_label_4
_geom_torsion
_geom_torsion_publ_flag
_geom_torsion_site_symmetry_1
_geom_torsion_site_symmetry_2
_geom_torsion_site_symmetry_3
_geom_torsion_site_symmetry_4
O(1) Cu(1) N(1) C(1) -18.6(2) ? . . . .
O(1) Cu(1) N(1) C(11) 159.7(2) ? . . . .
N(1) Cu(1) O(1) C(3) 39.9(2) ? . . . .
O(1) Cu(1) N(2) C(13) 15.5(3) ? . . . .
O(1) Cu(1) N(2) C(23) -148.3(2) ? . . . .
N(2) Cu(1) O(1) C(3) -132.0(2) ? . . . .
O(1) Cu(1) N(3) C(12) 11.5(12) ? . . . .
O(1) Cu(1) N(3) C(24) 131.6(11) ? . . . .
O(1) Cu(1) N(3) C(25) -107.8(12) ? . . . .
N(3) Cu(1) O(1) C(3) 61.2(12) ? . . . .
N(1) Cu(1) N(2) C(13) -137.0(3) ? . . . .
N(1) Cu(1) N(2) C(23) 59.2(4) ? . . . .
N(2) Cu(1) N(1) C(1) 134.7(3) ? . . . .
N(2) Cu(1) N(1) C(11) -47.0(4) ? . . . .
N(1) Cu(1) N(3) C(12) 32.96(18) ? . . . .
N(1) Cu(1) N(3) C(24) 153.0(2) ? . . . .
N(1) Cu(1) N(3) C(25) -86.40(18) ? . . . .
N(3) Cu(1) N(1) C(1) 163.2(2) ? . . . .
N(3) Cu(1) N(1) C(11) -18.6(2) ? . . . .
N(2) Cu(1) N(3) C(12) -155.50(19) ? . . . .
N(2) Cu(1) N(3) C(24) -35.42(19) ? . . . .
N(2) Cu(1) N(3) C(25) 85.13(18) ? . . . .
N(3) Cu(1) N(2) C(13) -165.5(3) ? . . . .
N(3) Cu(1) N(2) C(23) 30.6(2) ? . . . .
Cu(1) O(1) C(3) C(2) -40.5(4) ? . . . .
Cu(1) O(1) C(3) C(4) 142.2(2) ? . . . .
Cu(1) N(1) C(1) C(2) -6.9(4) ? . . . .
Cu(1) N(1) C(1) C(8) 176.2(2) ? . . . .
Cu(1) N(1) C(11) C(10) -179.7(2) ? . . . .
Cu(1) N(1) C(11) C(12) -1.3(3) ? . . . .
C(1) N(1) C(11) C(10) -1.4(5) ? . . . .
C(1) N(1) C(11) C(12) 177.0(2) ? . . . .
C(11) N(1) C(1) C(2) 175.0(3) ? . . . .
C(11) N(1) C(1) C(8) -1.9(4) ? . . . .
Cu(1) N(2) C(13) C(14) 27.7(4) ? . . . .
Cu(1) N(2) C(13) C(20) -156.6(2) ? . . . .
Cu(1) N(2) C(23) C(22) 159.9(2) ? . . . .
Cu(1) N(2) C(23) C(24) -18.6(3) ? . . . .
C(13) N(2) C(23) C(22) -6.1(5) ? . . . .
C(13) N(2) C(23) C(24) 175.4(3) ? . . . .
C(23) N(2) C(13) C(14) -169.7(3) ? . . . .
C(23) N(2) C(13) C(20) 5.9(5) ? . . . .
Cu(1) N(3) C(12) C(11) -41.6(2) ? . . . .
Cu(1) N(3) C(24) C(23) 34.6(3) ? . . . .
Cu(1) N(3) C(25) C(26) -177.12(19) ? . . . .
C(12) N(3) C(24) C(23) 147.7(2) ? . . . .
C(24) N(3) C(12) C(11) -155.8(2) ? . . . .
C(12) N(3) C(25) C(26) 68.8(3) ? . . . .
C(25) N(3) C(12) C(11) 75.7(3) ? . . . .
C(24) N(3) C(25) C(26) -60.6(3) ? . . . .
C(25) N(3) C(24) C(23) -84.0(3) ? . . . .
N(1) C(1) C(2) C(3) 19.7(5) ? . . . .
N(1) C(1) C(2) C(7) -160.8(3) ? . . . .
N(1) C(1) C(8) C(9) 3.2(5) ? . . . .
C(2) C(1) C(8) C(9) -173.6(3) ? . . . .
C(8) C(1) C(2) C(3) -163.5(3) ? . . . .
C(8) C(1) C(2) C(7) 16.0(5) ? . . . .
C(1) C(2) C(3) O(1) 5.7(5) ? . . . .
C(1) C(2) C(3) C(4) -176.9(3) ? . . . .
C(1) C(2) C(7) C(6) 179.1(3) ? . . . .
C(3) C(2) C(7) C(6) -1.4(5) ? . . . .
C(7) C(2) C(3) O(1) -173.7(3) ? . . . .
C(7) C(2) C(3) C(4) 3.6(4) ? . . . .
O(1) C(3) C(4) C(5) 173.5(3) ? . . . .
C(2) C(3) C(4) C(5) -4.1(5) ? . . . .
C(3) C(4) C(5) C(6) 2.2(5) ? . . . .
C(4) C(5) C(6) O(2) -179.6(3) ? . . . .
C(4) C(5) C(6) C(7) 0.1(4) ? . . . .
O(2) C(6) C(7) C(2) 179.2(3) ? . . . .
C(5) C(6) C(7) C(2) -0.5(5) ? . . . .
C(1) C(8) C(9) C(10) -1.2(5) ? . . . .
C(8) C(9) C(10) C(11) -2.1(5) ? . . . .
C(9) C(10) C(11) N(1) 3.4(5) ? . . . .
C(9) C(10) C(11) C(12) -174.9(3) ? . . . .
N(1) C(11) C(12) N(3) 30.2(4) ? . . . .
C(10) C(11) C(12) N(3) -151.4(3) ? . . . .
N(2) C(13) C(14) C(15) 39.2(4) ? . . . .
N(2) C(13) C(14) C(19) -146.0(3) ? . . . .
N(2) C(13) C(20) C(21) -1.2(5) ? . . . .
C(14) C(13) C(20) C(21) 174.3(3) ? . . . .
C(20) C(13) C(14) C(15) -136.4(3) ? . . . .
C(20) C(13) C(14) C(19) 38.3(5) ? . . . .
C(13) C(14) C(15) C(16) 174.9(3) ? . . . .
C(13) C(14) C(19) C(18) -175.2(3) ? . . . .
C(15) C(14) C(19) C(18) -0.4(5) ? . . . .
C(14) C(15) C(16) C(17) 0.4(5) ? . . . .
C(15) C(16) C(17) C(18) -0.4(5) ? . . . .
C(16) C(17) C(18) C(19) 0.1(5) ? . . . .
C(17) C(18) C(19) C(14) 0.4(6) ? . . . .
C(13) C(20) C(21) C(22) -3.5(5) ? . . . .
C(20) C(21) C(22) C(23) 3.3(5) ? . . . .
C(21) C(22) C(23) N(2) 1.5(5) ? . . . .
C(21) C(22) C(23) C(24) 179.9(3) ? . . . .
N(2) C(23) C(24) N(3) -11.2(4) ? . . . .
C(22) C(23) C(24) N(3) 170.4(3) ? . . . .
N(3) C(25) C(26) C(27) -87.4(3) ? . . . .
N(3) C(25) C(26) C(31) 91.3(3) ? . . . .
C(25) C(26) C(27) C(28) 175.7(3) ? . . . .
C(25) C(26) C(31) C(30) -175.7(3) ? . . . .
C(27) C(26) C(31) C(30) 3.1(5) ? . . . .
C(31) C(26) C(27) C(28) -3.0(5) ? . . . .
C(26) C(27) C(28) C(29) 0.6(5) ? . . . .
C(27) C(28) C(29) C(30) 1.8(5) ? . . . .
C(28) C(29) C(30) C(31) -1.8(5) ? . . . .
C(29) C(30) C(31) C(26) -0.7(5) ? . . . .
